data_4113007
loop_
_publ_author_name
'Ciaran McDonnell'
'Oscar L\'opez'
'Paul Murphy'
'Jos\'e G. Fern\'andez Bola\~nos'
'Rita Hazell'
'Mikael Bols'

_publ_section_title
;
 Conformational Effects on Glycoside Reactivity: Study of the High
 Reactive Conformer of Glucose
;
_journal_name_full 'Journal of the American Chemical Society'
_journal_page_first 12374
_journal_page_last 12385
_journal_paper_doi 10.1021/ja047476t
_journal_volume 126
_journal_year 2004
_chemical_formula_moiety 'C48 H52 O10'
_chemical_formula_sum 'C48 H52 O10'
_chemical_formula_weight 788.94
_chemical_name_systematic
;
Methyl-O-(3,6-anhydro-2,4-di-O-benzyl-\b-D-glucopyranoside)-(1-6)-2,3,4-tri
-O-benzyl-\a-D-glucopyranoside
;
_space_group_IT_number 4
_symmetry_cell_setting monoclinic
_symmetry_space_group_name_Hall 'P 2yb'
_symmetry_space_group_name_H-M 'P 1 21 1'
_atom_type_scat_source IntTabIV
_cell_angle_alpha 90.000
_cell_angle_beta 100.382(5)
_cell_angle_gamma 90.000
_cell_formula_units_Z 2
_cell_length_a 10.168(3)
_cell_length_b 8.673(3)
_cell_length_c 23.850(7)
_cell_measurement_reflns_used 1862
_cell_measurement_temperature 120
_cell_measurement_theta_max 27.0
_cell_measurement_theta_min 2.5
_cell_volume 2068.8(11)
_computing_cell_refinement 'SAINT (Siemens, 1995)'
_computing_data_collection 'SMART (Siemens, 1995)'
_computing_data_reduction 'SAINT (Siemens, 1995)'
_computing_molecular_graphics
;
       ORTEP-III (Burnett & Johnson,  1996), KRYSTAL
;
_computing_publication_material KRYSTAL
_computing_structure_refinement 'modified ORFLS(1962), KRYSTAL'
_computing_structure_solution
;
      SIR97 (Altomare et al., 1997 ), KRYSTAL
;
_diffrn_ambient_temperature 120
_diffrn_measured_fraction_theta_full 0.998
_diffrn_measured_fraction_theta_max 0.998
_diffrn_measurement_device 'Siemens SMART CCD diffractometer'
_diffrn_measurement_method '\w rotation scans with narrow frames'
_diffrn_radiation_monochromator graphite
_diffrn_radiation_source 'x-ray tube'
_diffrn_radiation_type 'Mo K\a'
_diffrn_radiation_wavelength 0.71073
_diffrn_reflns_av_R_equivalents 0.24
_diffrn_reflns_limit_h_max 12
_diffrn_reflns_limit_h_min -12
_diffrn_reflns_limit_k_max 11
_diffrn_reflns_limit_k_min -11
_diffrn_reflns_limit_l_max 29
_diffrn_reflns_limit_l_min -30
_diffrn_reflns_number 23199
_diffrn_reflns_reduction_process 23199
_diffrn_reflns_theta_full 27.0
_diffrn_reflns_theta_max 27.0
_diffrn_reflns_theta_min 2.5
_diffrn_standards_decay_% 0
_exptl_absorpt_coefficient_mu 0.088
_exptl_absorpt_correction_type none
_exptl_absorpt_process_details none
_exptl_crystal_colour colourless
_exptl_crystal_density_diffrn 1.266
_exptl_crystal_description needle
_exptl_crystal_F_000 840
_exptl_crystal_size_max 0.56
_exptl_crystal_size_mid 0.08
_exptl_crystal_size_min 0.04
_refine_diff_density_max 0.6(1)
_refine_diff_density_min -0.7(1)
_refine_ls_extinction_coef 160(21)
_refine_ls_extinction_method
;
  Type 1 Lorentzian isotropic ( Becker and Coppens, 1974)     
;
_refine_ls_goodness_of_fit_ref 0.99
_refine_ls_hydrogen_treatment constr
_refine_ls_matrix_type full
_refine_ls_number_constraints 0
_refine_ls_number_parameters 523
_refine_ls_number_reflns 3306
_refine_ls_number_restraints 0
_refine_ls_R_factor_gt 0.066
_refine_ls_shift/su_max 0.0012
_refine_ls_shift/su_mean 0.0004
_refine_ls_structure_factor_coef F
_refine_ls_weighting_details
;
w= 1/{[\s~cs~(F^2^)+1.05F^2^]^1/2^- |F|}^2^
;
_refine_ls_weighting_scheme calc
_refine_ls_wR_factor_ref 0.068
_reflns_number_gt 3306
_reflns_number_total 8993
_reflns_threshold_expression I>2\s(I)
_cod_data_source_file ja047476tsi20040506_025817_3.cif
_cod_data_source_block cmd_25
_cod_original_cell_volume 2069(1)
_cod_original_sg_symbol_H-M 'P 21'
_cod_database_code 4113007

loop_
_symmetry_equiv_pos_as_xyz
+x,+y,+z
-x,1/2+y,-z

loop_
_atom_site_aniso_label
_atom_site_aniso_U_11
_atom_site_aniso_U_22
_atom_site_aniso_U_33
_atom_site_aniso_U_12
_atom_site_aniso_U_13
_atom_site_aniso_U_23
O1 0.018(3) 0.030(4) 0.015(3) 0.007(3) 0.003(2) -0.002(3)
O2 0.015(3) 0.025(3) 0.030(3) 0.001(3) -0.005(2) 0.004(3)
O3 0.016(3) 0.032(3) 0.022(3) -0.006(3) 0.001(2) 0.003(3)
O4 0.017(3) 0.025(3) 0.022(3) -0.005(3) -0.003(2) -0.004(3)
O5 0.022(3) 0.023(3) 0.023(3) 0.006(2) -0.006(2) -0.005(3)
O6 0.019(3) 0.025(4) 0.028(3) 0.010(3) -0.008(2) -0.003(3)
O7 0.023(3) 0.024(3) 0.015(3) -0.009(2) 0.008(2) -0.004(2)
O8 0.020(3) 0.022(3) 0.031(3) -0.010(3) 0.000(2) -0.008(3)
O9 0.019(3) 0.019(3) 0.026(3) 0.001(3) 0.006(2) 0.004(3)
O10 0.021(3) 0.021(3) 0.014(3) -0.002(2) -0.001(2) -0.008(2)
C1 0.011(4) 0.040(6) 0.011(4) -0.007(4) -0.007(3) 0.007(4)
C2 0.029(5) 0.016(5) 0.023(4) -0.003(5) 0.006(3) -0.003(4)
C3 0.025(5) 0.020(5) 0.023(5) -0.002(4) 0.005(4) -0.003(4)
C4 0.026(5) 0.020(5) 0.025(5) -0.011(4) 0.002(4) -0.006(4)
C5 0.022(4) 0.024(5) 0.017(4) -0.004(4) 0.000(3) -0.001(4)
C6 0.019(4) 0.042(6) 0.028(5) 0.001(4) 0.002(4) 0.003(4)
C7 0.013(4) 0.033(6) 0.035(5) 0.007(4) -0.004(3) 0.010(5)
C8 0.033(5) 0.021(5) 0.018(4) 0.005(4) 0.009(4) 0.012(4)
C9 0.012(4) 0.014(5) 0.028(5) 0.000(3) -0.009(3) 0.006(4)
C10 0.019(4) 0.017(5) 0.007(4) 0.001(3) 0.005(3) 0.005(3)
C11 0.024(4) 0.019(5) 0.015(4) 0.004(4) 0.002(3) 0.002(4)
C12 0.018(4) 0.017(5) 0.033(5) 0.002(4) 0.001(4) 0.004(4)
C13 0.022(5) 0.024(5) 0.055(6) 0.007(4) -0.022(4) 0.002(5)
C14 0.022(4) 0.017(5) 0.034(5) -0.006(4) 0.004(4) 0.005(4)
C15 0.026(5) 0.044(6) 0.028(5) 0.007(5) -0.006(4) 0.005(5)
C16 0.020(5) 0.051(7) 0.079(8) 0.009(5) 0.012(5) 0.021(6)
C17 0.038(6) 0.011(5) 0.069(7) 0.012(4) -0.024(5) 0.010(5)
C18 0.051(6) 0.039(6) 0.034(6) 0.004(5) -0.003(5) -0.004(5)
C19 0.026(5) 0.046(6) 0.037(6) 0.013(5) 0.004(4) 0.011(5)
C20 0.034(5) 0.030(5) 0.037(5) 0.012(5) 0.016(4) -0.009(4)
C21 0.015(4) 0.019(5) 0.025(4) -0.003(4) -0.001(4) 0.004(4)
C22 0.023(5) 0.031(6) 0.020(5) 0.004(4) 0.002(4) -0.013(4)
C23 0.030(5) 0.053(6) 0.023(5) 0.009(5) 0.013(4) 0.002(5)
C24 0.016(4) 0.046(6) 0.023(5) 0.009(4) 0.004(4) 0.002(5)
C25 0.016(5) 0.034(6) 0.029(5) -0.001(4) -0.002(4) -0.004(4)
C26 0.021(5) 0.029(5) 0.022(5) 0.011(4) 0.003(4) 0.002(4)
C27 0.040(6) 0.046(6) 0.054(6) 0.022(5) -0.016(5) -0.015(5)
C28 0.045(5) 0.070(7) 0.031(5) -0.004(6) 0.009(4) 0.003(5)
C29 0.022(5) 0.030(6) 0.027(5) -0.010(5) 0.013(4) -0.003(5)
C30 0.025(5) 0.026(6) 0.043(6) 0.007(4) 0.010(4) 0.009(5)
C31 0.053(6) 0.026(6) 0.041(6) -0.002(5) 0.023(5) -0.009(5)
C32 0.044(6) 0.030(6) 0.022(5) -0.008(5) -0.008(4) -0.006(4)
C33 0.030(5) 0.032(6) 0.040(6) 0.001(4) -0.009(4) 0.001(5)
C34 0.029(5) 0.023(5) 0.049(6) -0.002(4) 0.014(4) -0.007(5)
C35 0.028(5) 0.035(6) 0.036(5) -0.014(5) 0.000(4) 0.004(5)
C36 0.015(4) 0.024(5) 0.033(5) 0.002(4) -0.007(4) 0.002(4)
C37 0.020(4) 0.033(6) 0.037(5) -0.001(4) -0.007(4) -0.006(5)
C38 0.055(6) 0.050(7) 0.031(5) -0.030(6) -0.004(5) 0.009(5)
C39 0.027(6) 0.065(7) 0.059(8) 0.003(5) -0.017(5) 0.009(6)
C40 0.026(5) 0.038(6) 0.070(7) 0.006(5) 0.007(5) 0.003(6)
C41 0.020(5) 0.059(7) 0.042(5) 0.001(5) 0.001(4) 0.000(5)
C42 0.025(5) 0.050(6) 0.026(5) 0.007(5) 0.004(4) -0.002(4)
C43 0.010(4) 0.015(5) 0.027(4) -0.001(4) 0.008(3) 0.002(4)
C44 0.009(4) 0.027(5) 0.020(4) 0.005(4) 0.004(3) -0.010(4)
C45 0.018(4) 0.025(5) 0.024(5) 0.005(4) -0.001(4) -0.002(4)
C46 0.018(5) 0.039(6) 0.037(5) 0.007(4) 0.015(4) -0.001(4)
C47 0.014(4) 0.038(6) 0.028(5) -0.003(4) -0.002(4) 0.003(4)
C48 0.028(5) 0.030(5) 0.017(4) 0.005(4) 0.005(4) 0.006(4)

loop_
_atom_site_label
_atom_site_fract_x
_atom_site_fract_y
_atom_site_fract_z
_atom_site_U_iso_or_equiv
_atom_site_thermal_displace_type
O1 0.3174(4) 0.4118 0.1969(2) 0.021(3) Uij
O2 0.5616(4) 0.2033(7) 0.1842(2) 0.024(3) Uij
O3 0.2447(4) -0.0138(7) 0.1508(2) 0.024(3) Uij
O4 0.4407(4) 0.1740(7) 0.0558(2) 0.022(3) Uij
O5 0.2455(4) 0.3226(7) 0.1057(2) 0.024(3) Uij
O6 0.2338(4) 0.8709(7) 0.3202(2) 0.025(3) Uij
O7 0.4065(4) 0.7363(7) 0.4148(2) 0.020(3) Uij
O8 0.6185(4) 0.6808(8) 0.3537(2) 0.025(3) Uij
O9 0.5470(4) 0.7009(8) 0.2304(2) 0.021(3) Uij
O10 0.2198(4) 0.6310(7) 0.2720(2) 0.019(3) Uij
C1 0.3588(6) 0.3318(10) 0.1517(3) 0.022(5) Uij
C2 0.4177(6) 0.1787(10) 0.1773(3) 0.022(5) Uij
C3 0.3736(7) 0.0357(9) 0.1397(3) 0.022(5) Uij
C4 0.3412(7) 0.0851(9) 0.0768(3) 0.024(5) Uij
C5 0.2162(6) 0.1765(10) 0.0786(3) 0.021(5) Uij
C6 0.1427(7) 0.0712(10) 0.1127(3) 0.030(5) Uij
C7 0.2402(6) 0.7054(11) 0.3252(3) 0.028(6) Uij
C8 0.3803(7) 0.6715(9) 0.3590(3) 0.024(5) Uij
C9 0.4849(6) 0.7244(9) 0.3250(3) 0.020(5) Uij
C10 0.4617(6) 0.6429(9) 0.2687(2) 0.014(4) Uij
C11 0.3178(6) 0.6682(10) 0.2365(3) 0.020(4) Uij
C12 0.2852(6) 0.5744(9) 0.1828(3) 0.023(5) Uij
C13 0.6421(7) 0.0931(10) 0.2202(3) 0.037(5) Uij
C14 0.7726(7) 0.1717(10) 0.2453(3) 0.024(5) Uij
C15 0.8619(7) 0.2161(10) 0.2125(3) 0.034(5) Uij
C16 0.9765(8) 0.3013(12) 0.2358(4) 0.050(7) Uij
C17 0.9992(8) 0.3357(10) 0.2936(4) 0.043(6) Uij
C18 0.9113(9) 0.2880(11) 0.3276(3) 0.043(6) Uij
C19 0.7964(7) 0.2060(11) 0.3034(3) 0.037(6) Uij
C20 0.5460(7) 0.0763(10) 0.0410(3) 0.032(5) Uij
C21 0.6645(6) 0.1712(10) 0.0313(3) 0.020(5) Uij
C22 0.7350(7) 0.1254(9) -0.0108(3) 0.025(5) Uij
C23 0.8524(7) 0.2040(12) -0.0171(3) 0.034(6) Uij
C24 0.8981(7) 0.3274(11) 0.0187(3) 0.028(5) Uij
C25 0.8270(7) 0.3711(9) 0.0607(3) 0.027(5) Uij
C26 0.7094(7) 0.2943(10) 0.0674(3) 0.024(5) Uij
C27 0.1005(8) 0.9241(11) 0.2976(3) 0.049(6) Uij
C28 0.3223(7) 0.6745(12) 0.4519(3) 0.049(6) Uij
C29 0.3891(7) 0.6936(11) 0.5140(3) 0.026(5) Uij
C30 0.3453(7) 0.8061(10) 0.5471(3) 0.031(5) Uij
C31 0.4077(8) 0.8280(10) 0.6038(3) 0.038(6) Uij
C32 0.5143(8) 0.7351(11) 0.6265(3) 0.033(6) Uij
C33 0.5574(7) 0.6214(11) 0.5941(3) 0.036(6) Uij
C34 0.4962(8) 0.6026(10) 0.5378(3) 0.033(6) Uij
C35 0.6934(7) 0.8013(10) 0.3863(3) 0.034(5) Uij
C36 0.7935(7) 0.7273(10) 0.4330(3) 0.026(5) Uij
C37 0.7770(7) 0.7339(10) 0.4887(3) 0.031(5) Uij
C38 0.8657(9) 0.6600(12) 0.5327(3) 0.047(6) Uij
C39 0.9712(9) 0.5749(12) 0.5182(4) 0.053(7) Uij
C40 0.9874(7) 0.5644(10) 0.4617(4) 0.045(7) Uij
C41 0.8991(8) 0.6410(12) 0.4194(3) 0.041(6) Uij
C42 0.6577(7) 0.6019(10) 0.2260(3) 0.034(5) Uij
C43 0.7253(6) 0.6645(9) 0.1787(3) 0.016(4) Uij
C44 0.6533(6) 0.6825(10) 0.1242(3) 0.018(4) Uij
C45 0.7127(7) 0.7448(10) 0.0812(3) 0.023(5) Uij
C46 0.8474(7) 0.7911(10) 0.0931(3) 0.030(5) Uij
C47 0.9207(6) 0.7693(10) 0.1479(3) 0.027(5) Uij
C48 0.8607(6) 0.7062(10) 0.1904(3) 0.025(5) Uij
H1 0.4277 0.3891 0.1391 0.026 Uiso
H2 0.3940 0.1645 0.2137 0.027 Uiso
H3 0.4382 -0.0445 0.1459 0.027 Uiso
H4 0.3195 -0.0034 0.0534 0.029 Uiso
H5 0.1664 0.1899 0.0412 0.026 Uiso
H6a 0.0898 0.1299 0.1340 0.036 Uiso
H6b 0.0869 0.0023 0.0881 0.036 Uiso
H7 0.1751 0.6710 0.3464 0.034 Uiso
H8 0.3883 0.5628 0.3631 0.028 Uiso
H9 0.4797 0.8328 0.3195 0.024 Uiso
H10 0.4771 0.5357 0.2747 0.017 Uiso
H11 0.3080 0.7741 0.2265 0.024 Uiso
H12a 0.1928 0.5840 0.1672 0.028 Uiso
H12b 0.3367 0.6099 0.1559 0.028 Uiso
H13a 0.6591 0.0060 0.1985 0.045 Uiso
H13b 0.5973 0.0611 0.2499 0.045 Uiso
H15 0.8469 0.1893 0.1732 0.041 Uiso
H16 1.0373 0.3349 0.2125 0.060 Uiso
H17 1.0764 0.3928 0.3099 0.052 Uiso
H18 0.9284 0.3105 0.3672 0.051 Uiso
H19 0.7347 0.1737 0.3266 0.044 Uiso
H20a 0.5116 0.0209 0.0072 0.039 Uiso
H20b 0.5743 0.0057 0.0712 0.039 Uiso
H22 0.7039 0.0414 -0.0351 0.030 Uiso
H23 0.9006 0.1731 -0.0458 0.041 Uiso
H24 0.9772 0.3809 0.0145 0.034 Uiso
H25 0.8585 0.4546 0.0853 0.033 Uiso
H26 0.6610 0.3257 0.0960 0.029 Uiso
H27a 0.0963 1.0332 0.2943 0.060 Uiso
H27b 0.0424 0.8918 0.3223 0.060 Uiso
H27c 0.0723 0.8800 0.2610 0.060 Uiso
H28a 0.3071 0.5681 0.4439 0.058 Uiso
H28b 0.2393 0.7278 0.4456 0.058 Uiso
H30 0.2719 0.8697 0.5312 0.037 Uiso
H31 0.3772 0.9058 0.6264 0.046 Uiso
H32 0.5582 0.7499 0.6648 0.040 Uiso
H33 0.6290 0.5558 0.6103 0.043 Uiso
H34 0.5282 0.5259 0.5152 0.040 Uiso
H35a 0.6348 0.8659 0.4025 0.041 Uiso
H35b 0.7388 0.8609 0.3623 0.041 Uiso
H37 0.7035 0.7900 0.4979 0.038 Uiso
H38 0.8540 0.6679 0.5712 0.056 Uiso
H39 1.0322 0.5238 0.5471 0.064 Uiso
H40 1.0587 0.5052 0.4520 0.054 Uiso
H41 0.9110 0.6343 0.3808 0.049 Uiso
H42a 0.6267 0.5001 0.2169 0.040 Uiso
H42b 0.7193 0.6013 0.2610 0.040 Uiso
H44 0.5622 0.6520 0.1159 0.022 Uiso
H45 0.6624 0.7560 0.0438 0.028 Uiso
H46 0.8879 0.8367 0.0642 0.036 Uiso
H47 1.0123 0.7980 0.1562 0.033 Uiso
H48 0.9114 0.6910 0.2275 0.030 Uiso

loop_
_geom_angle_atom_site_label_1
_geom_angle_atom_site_label_2
_geom_angle_atom_site_label_3
_geom_angle
C1 O1 C12 112.5(5)
C2 O2 C13 114.9(5)
C3 O3 C6 107.6(5)
C4 O4 C20 111.5(5)
C1 O5 C5 117.7(5)
C7 O6 C27 112.1(5)
C8 O7 C28 113.3(5)
C9 O8 C35 115.1(5)
C10 O9 C42 113.8(5)
C7 O10 C11 114.7(5)
O1 C1 O5 107.5(5)
O1 C1 C2 105.6(5)
O5 C1 C2 117.1(6)
O2 C2 C1 103.2(5)
O2 C2 C3 111.2(5)
C1 C2 C3 114.2(5)
O3 C3 C4 102.7(5)
O3 C3 C2 107.9(5)
C2 C3 C4 109.4(6)
O4 C4 C5 112.3(6)
O4 C4 C3 116.7(5)
C3 C4 C5 98.8(5)
O5 C5 C4 111.8(5)
O5 C5 C6 112.1(6)
C4 C5 C6 101.5(6)
O3 C6 C5 106.1(5)
O6 C7 O10 112.6(6)
O10 C7 C8 111.0(6)
O6 C7 C8 105.0(6)
O7 C8 C9 110.3(6)
O7 C8 C7 114.5(6)
C7 C8 C9 109.6(5)
O8 C9 C10 106.4(5)
O8 C9 C8 110.7(5)
C8 C9 C10 108.9(6)
O9 C10 C9 112.5(5)
O9 C10 C11 105.0(5)
C9 C10 C11 111.1(5)
O10 C11 C12 107.8(5)
O10 C11 C10 111.6(5)
C10 C11 C12 113.0(6)
O1 C12 C11 108.6(5)
O2 C13 C14 107.5(6)
C15 C14 C19 119.9(7)
C13 C14 C15 121.9(7)
C13 C14 C19 118.1(7)
C14 C15 C16 120.8(7)
C15 C16 C17 119.0(7)
C16 C17 C18 120.8(8)
C17 C18 C19 119.6(8)
C14 C19 C18 120.0(7)
O4 C20 C21 111.2(6)
C22 C21 C26 120.6(7)
C20 C21 C22 119.0(7)
C20 C21 C26 120.2(7)
C21 C22 C23 119.8(7)
C22 C23 C24 120.1(7)
C23 C24 C25 119.4(7)
C24 C25 C26 121.1(7)
C21 C26 C25 118.9(7)
O7 C28 C29 110.3(6)
C30 C29 C34 118.7(7)
C28 C29 C30 120.0(7)
C28 C29 C34 121.2(7)
C29 C30 C31 120.8(7)
C30 C31 C32 119.1(7)
C31 C32 C33 120.4(7)
C32 C33 C34 119.9(7)
C29 C34 C33 121.0(7)
O8 C35 C36 108.1(6)
C37 C36 C41 118.9(7)
C35 C36 C37 120.9(7)
C35 C36 C41 120.1(7)
C36 C37 C38 121.9(7)
C37 C38 C39 118.3(8)
C38 C39 C40 120.3(8)
C39 C40 C41 119.9(7)
C36 C41 C40 120.6(7)
O9 C42 C43 107.9(6)
C44 C43 C48 119.5(6)
C42 C43 C44 120.3(6)
C42 C43 C48 120.2(6)
C43 C44 C45 120.8(6)
C44 C45 C46 120.0(6)
C45 C46 C47 119.1(7)
C46 C47 C48 120.4(6)
C43 C48 C47 120.2(6)
O1 C1 H1 108.8
O5 C1 H1 108.8
C2 C1 H1 108.8
O2 C2 H2 109.3
C1 C2 H2 109.3
C3 C2 H2 109.3
O3 C3 H3 112.1
C4 C3 H3 112.1
C2 C3 H3 112.1
O4 C4 H4 109.5
C5 C4 H4 109.5
C3 C4 H4 109.5
O5 C5 H5 110.4
C4 C5 H5 110.4
C6 C5 H5 110.4
H6a C6 H6b 109.5
O3 C6 H6b 110.3
C5 C6 H6b 110.3
O3 C6 H6a 110.3
C5 C6 H6a 110.3
O10 C7 H7 109.4
O6 C7 H7 109.4
C8 C7 H7 109.4
O7 C8 H8 107.4
C9 C8 H8 107.4
C7 C8 H8 107.4
O8 C9 H9 110.3
C10 C9 H9 110.3
C8 C9 H9 110.3
O9 C10 H10 109.4
C9 C10 H10 109.4
C11 C10 H10 109.4
O10 C11 H11 108.1
C12 C11 H11 108.1
C10 C11 H11 108.1
H12a C12 H12b 109.5
O1 C12 H12b 109.7
C11 C12 H12b 109.7
O1 C12 H12a 109.7
C11 C12 H12a 109.7
H13a C13 H13b 109.5
O2 C13 H13a 110.0
C14 C13 H13a 110.0
O2 C13 H13b 110.0
C14 C13 H13b 109.9
C14 C15 H15 119.6
C16 C15 H15 119.6
C17 C16 H16 120.5
C15 C16 H16 120.5
C18 C17 H17 119.6
C16 C17 H17 119.6
C17 C18 H18 120.2
C19 C18 H18 120.2
C14 C19 H19 120.0
C18 C19 H19 120.0
H20a C20 H20b 109.5
O4 C20 H20b 109.0
C21 C20 H20b 109.0
O4 C20 H20a 109.0
C21 C20 H20a 109.0
C21 C22 H22 120.1
C23 C22 H22 120.1
C24 C23 H23 119.9
C22 C23 H23 120.0
C25 C24 H24 120.3
C23 C24 H24 120.3
C24 C25 H25 119.4
C26 C25 H25 119.4
C21 C26 H26 120.6
C25 C26 H26 120.5
H27a C27 H27c 108.8
H27b C27 H27c 109.5
O6 C27 H27c 108.8
H27a C27 H27b 108.8
O6 C27 H27a 112.1
O6 C27 H27b 108.8
H28a C28 H28b 109.5
O7 C28 H28a 109.3
C29 C28 H28a 109.2
O7 C28 H28b 109.3
C29 C28 H28b 109.3
C29 C30 H30 119.6
C31 C30 H30 119.6
C32 C31 H31 120.4
C30 C31 H31 120.5
C33 C32 H32 119.8
C31 C32 H32 119.8
C32 C33 H33 120.1
C34 C33 H33 120.1
C29 C34 H34 119.5
C33 C34 H34 119.5
H35a C35 H35b 109.5
O8 C35 H35a 109.8
C36 C35 H35a 109.8
O8 C35 H35b 109.8
C36 C35 H35b 109.8
C36 C37 H37 119.0
C38 C37 H37 119.0
C39 C38 H38 120.8
C37 C38 H38 120.8
C40 C39 H39 119.8
C38 C39 H39 119.8
C39 C40 H40 120.1
C41 C40 H40 120.1
C40 C41 H41 119.7
C36 C41 H41 119.7
H42a C42 H42b 109.5
O9 C42 H42a 109.9
C43 C42 H42a 109.9
O9 C42 H42b 109.8
C43 C42 H42b 109.9
C43 C44 H44 119.6
C45 C44 H44 119.6
C44 C45 H45 120.0
C46 C45 H45 120.0
C47 C46 H46 120.5
C45 C46 H46 120.5
C48 C47 H47 119.8
C46 C47 H47 119.8
C47 C48 H48 119.9
C43 C48 H48 119.9

loop_
_geom_bond_atom_site_label_1
_geom_bond_atom_site_label_2
_geom_bond_distance
O1 C1 1.409(7)
O1 C12 1.473(8)
O2 C13 1.438(8)
O2 C2 1.459(7)
O3 C3 1.448(8)
O3 C6 1.452(8)
O4 C4 1.433(8)
O4 C20 1.457(8)
O5 C5 1.430(8)
O5 C1 1.443(7)
O6 C27 1.441(8)
O6 C7 1.441(9)
O7 C8 1.424(7)
O7 C28 1.442(8)
O8 C35 1.436(8)
O8 C9 1.456(7)
O9 C42 1.435(8)
O9 C10 1.457(7)
O10 C7 1.406(8)
O10 C11 1.454(7)
C1 C2 1.537(9)
C2 C3 1.549(9)
C3 C4 1.538(9)
C4 C5 1.505(9)
C5 C6 1.509(9)
C7 C8 1.533(8)
C8 C9 1.520(9)
C9 C10 1.499(8)
C10 C11 1.540(8)
C11 C12 1.503(9)
C13 C14 1.516(9)
C14 C15 1.358(9)
C14 C19 1.395(9)
C15 C16 1.407(10)
C16 C17 1.388(10)
C17 C18 1.373(11)
C18 C19 1.400(10)
C20 C21 1.512(10)
C21 C22 1.391(9)
C21 C26 1.396(9)
C22 C23 1.406(10)
C23 C24 1.396(10)
C24 C25 1.388(9)
C25 C26 1.403(9)
C28 C29 1.522(9)
C29 C30 1.379(10)
C29 C34 1.381(9)
C30 C31 1.400(9)
C31 C32 1.381(10)
C32 C33 1.372(10)
C33 C34 1.385(10)
C35 C36 1.511(9)
C36 C37 1.370(9)
C36 C41 1.394(10)
C37 C38 1.408(10)
C38 C39 1.396(11)
C39 C40 1.389(10)
C40 C41 1.394(10)
C42 C43 1.522(9)
C43 C44 1.381(8)
C43 C48 1.402(8)
C44 C45 1.388(9)
C45 C46 1.406(9)
C46 C47 1.397(9)
C47 C48 1.385(9)
C1 H1 0.95
C2 H2 0.95
C3 H3 0.95
C4 H4 0.95
C5 H5 0.95
C6 H6b 0.95
C6 H6a 0.95
C7 H7 0.95
C8 H8 0.95
C9 H9 0.95
C10 H10 0.95
C11 H11 0.95
C12 H12b 0.95
C12 H12a 0.95
C13 H13a 0.95
C13 H13b 0.95
C15 H15 0.95
C16 H16 0.95
C17 H17 0.95
C18 H18 0.95
C19 H19 0.95
C20 H20b 0.95
C20 H20a 0.95
C22 H22 0.95
C23 H23 0.95
C24 H24 0.95
C25 H25 0.95
C26 H26 0.95
C27 H27c 0.95
C27 H27a 0.95
C27 H27b 0.95
C28 H28a 0.95
C28 H28b 0.95
C30 H30 0.95
C31 H31 0.95
C32 H32 0.95
C33 H33 0.95
C34 H34 0.95
C35 H35a 0.95
C35 H35b 0.95
C37 H37 0.95
C38 H38 0.95
C39 H39 0.95
C40 H40 0.95
C41 H41 0.95
C42 H42a 0.95
C42 H42b 0.95
C44 H44 0.95
C45 H45 0.95
C46 H46 0.95
C47 H47 0.95
C48 H48 0.95
